data_2103958
loop_
_publ_author_name
'Palacios, El\'ias'
'Burriel, Ram\'on'
'Ferloni, Paolo'

_publ_section_title
;
 The phases of [(CH~3~)~4~N](ClO~4~) at low temperature
;
_journal_issue 5
_journal_name_full 'Acta Crystallographica Section B'
_journal_page_first 625
_journal_page_last 633
_journal_paper_doi 10.1107/S0108768103019013
_journal_volume 59
_journal_year 2003
_chemical_formula_moiety 'C4 H12 N, Cl O4'
_chemical_formula_sum 'C4 H12 Cl N O4'
_chemical_formula_weight 173.60
_chemical_name_systematic
;
 tetramethylammonium perchlorate
;
_space_group_IT_number 129
_symmetry_cell_setting tetragonal
_symmetry_space_group_name_Hall '-P 4a 2a'
_symmetry_space_group_name_H-M 'P 4/n m m :2'
_atom_sites_solution_hydrogens geom
_atom_sites_solution_primary direct
_atom_sites_solution_secondary difmap
_audit_creation_method SHELXL-97
_cell_angle_alpha 90.00
_cell_angle_beta 90.00
_cell_angle_gamma 90.00
_cell_formula_units_Z 2
_cell_length_a 8.2376(14)
_cell_length_b 8.2376(14)
_cell_length_c 5.8256(12)
_cell_measurement_reflns_used 45
_cell_measurement_temperature 210.0(10)
_cell_measurement_theta_max 30.4
_cell_measurement_theta_min 3.5
_cell_volume 395.31(13)
_computing_cell_refinement FULLPROF
_computing_data_collection 'Siemens XSCANS'
_computing_data_reduction 'Siemens XSCANS'
_computing_structure_refinement 'SHELXL-97 (Sheldrick, 1997)'
_diffrn_ambient_temperature 210(5)
_diffrn_measured_fraction_theta_full 1.000
_diffrn_measured_fraction_theta_max 1.000
_diffrn_measurement_device_type 'Siemens P4'
_diffrn_measurement_method '\w--2\q scan'
_diffrn_radiation_monochromator graphite
_diffrn_radiation_source 'fine-focus sealed tube'
_diffrn_radiation_type MoK\a
_diffrn_radiation_wavelength 0.71073
_diffrn_reflns_av_R_equivalents 0.046
_diffrn_reflns_av_sigmaI/netI 0.1055
_diffrn_reflns_limit_h_max 11
_diffrn_reflns_limit_h_min -1
_diffrn_reflns_limit_k_max 11
_diffrn_reflns_limit_k_min -1
_diffrn_reflns_limit_l_max 8
_diffrn_reflns_limit_l_min -8
_diffrn_reflns_number 1534
_diffrn_reflns_theta_full 30.45
_diffrn_reflns_theta_max 30.45
_diffrn_reflns_theta_min 3.50
_diffrn_standards_decay_% 0
_diffrn_standards_interval_time 60
_diffrn_standards_number 3
_exptl_absorpt_coefficient_mu 0.446
_exptl_absorpt_correction_type none
_exptl_crystal_colour colourless
_exptl_crystal_density_diffrn 1.458
_exptl_crystal_density_method 'not measured'
_exptl_crystal_description prismatic
_exptl_crystal_F_000 184
_exptl_crystal_size_max 0.3
_exptl_crystal_size_mid 0.2
_exptl_crystal_size_min 0.2
_refine_diff_density_max 0.732
_refine_diff_density_min -0.6572
_refine_ls_extinction_method none
_refine_ls_goodness_of_fit_ref 1.254
_refine_ls_hydrogen_treatment mixed
_refine_ls_matrix_type full
_refine_ls_number_parameters 36
_refine_ls_number_reflns 376
_refine_ls_number_restraints 6
_refine_ls_restrained_S_all 1.255
_refine_ls_R_factor_all 0.0689
_refine_ls_R_factor_gt 0.0567
_refine_ls_shift/su_max 0.000
_refine_ls_shift/su_mean 0.000
_refine_ls_structure_factor_coef Fsqd
_refine_ls_weighting_details 'calc w=1/[\s^2^(Fo^2^)+(0.0430P)^2^+0.1615P] where P=(Fo^2^+2Fc^2^)/3'
_refine_ls_weighting_scheme calc
_refine_ls_wR_factor_gt 0.1325
_refine_ls_wR_factor_ref 0.1358
_reflns_number_gt 331
_reflns_number_total 376
_reflns_threshold_expression >2sigma(I)
_cod_data_source_file bs0018.cif
_cod_data_source_block II
_cod_original_sg_symbol_H-M 'P 4/n m m'
_cod_database_code 2103958
_cod_database_fobs_code 2103958

loop_
_symmetry_equiv_pos_as_xyz
'x, y, z'
'-x+1/2, -y+1/2, z'
'-y+1/2, x, z'
'y, -x+1/2, z'
'-x, y+1/2, -z'
'x+1/2, -y, -z'
'y+1/2, x+1/2, -z'
'-y, -x, -z'
'-x, -y, -z'
'x-1/2, y-1/2, -z'
'y-1/2, -x, -z'
'-y, x-1/2, -z'
'x, -y-1/2, z'
'-x-1/2, y, z'
'-y-1/2, -x-1/2, z'
'y, x, z'

loop_
_atom_site_label
_atom_site_fract_x
_atom_site_fract_y
_atom_site_fract_z
_atom_site_U_iso_or_equiv
_atom_site_adp_type
_atom_site_calc_flag
_atom_site_refinement_flags
_atom_site_occupancy
_atom_site_type_symbol
N 0.7500 0.2500 0.5000 0.0253(7) Uani d S 1 N
C 0.2500 0.6030(3) 0.3538(4) 0.0409(6) Uani d S 1 C
H1 0.2500 0.5030 0.4520 0.050(10) Uiso d S 1 H
H2 0.3490 0.6020 0.2560 0.053(6) Uiso d . 1 H
Cl 0.2307(8) 0.2500 -0.0742(2) 0.0252(10) Uani d SPD 0.25 Cl
O1 0.2500 0.2500 0.1644(6) 0.0532(11) Uani d SD 1 O
O2 0.1453(11) 0.3892(5) -0.1398(7) 0.069(3) Uani d PD 0.25 O
O3 0.3832(12) 0.2500 -0.1790(11) 0.143(10) Uani d SPD 0.25 O

loop_
_atom_site_aniso_label
_atom_site_aniso_U_11
_atom_site_aniso_U_22
_atom_site_aniso_U_33
_atom_site_aniso_U_12
_atom_site_aniso_U_13
_atom_site_aniso_U_23
N 0.0236(10) 0.0236(10) 0.0286(14) 0.000 0.000 0.000
C 0.0461(15) 0.0348(13) 0.0419(13) 0.000 0.000 -0.0123(10)
Cl 0.012(5) 0.034(6) 0.0297(5) 0.000 0.0008(7) 0.000
O1 0.0613(18) 0.0613(18) 0.0370(19) 0.000 0.000 0.000
O2 0.085(8) 0.036(4) 0.088(4) 0.012(4) -0.050(5) 0.003(4)
O3 0.105(13) 0.17(2) 0.151(13) 0.000 0.105(11) 0.000

loop_
_atom_type_symbol
_atom_type_description
_atom_type_scat_dispersion_real
_atom_type_scat_dispersion_imag
_atom_type_scat_source
C C 0.0033 0.0016 'International Tables Vol C Tables 4.2.6.8 and 6.1.1.4'
H H 0.0000 0.0000 'International Tables Vol C Tables 4.2.6.8 and 6.1.1.4'
N N 0.0061 0.0033 'International Tables Vol C Tables 4.2.6.8 and 6.1.1.4'
O O 0.0106 0.0060 'International Tables Vol C Tables 4.2.6.8 and 6.1.1.4'
Cl Cl 0.1484 0.1585 'International Tables Vol C Tables 4.2.6.8 and 6.1.1.4'

loop_
_geom_angle_atom_site_label_1
_geom_angle_atom_site_label_2
_geom_angle_atom_site_label_3
_geom_angle_site_symmetry_1
_geom_angle_site_symmetry_3
_geom_angle
_geom_angle_publ_flag
C N C 4 9_666 109.31(11) yes
C N C 4 3_655 109.8(2) yes
C N C 9_666 3_655 109.31(11) no
C N C 4 10_656 109.31(11) no
C N C 9_666 10_656 109.8(2) no
C N C 3_655 10_656 109.31(11) no
O3 Cl O2 . 13_565 109.44(11) no
O3 Cl O2 . . 109.44(11) no
O2 Cl O2 13_565 . 110.2(4) no
O3 Cl O1 . . 109.38(11) no
O2 Cl O1 13_565 . 109.19(10) no
O2 Cl O1 . . 109.19(10) no

loop_
_geom_bond_atom_site_label_1
_geom_bond_atom_site_label_2
_geom_bond_site_symmetry_2
_geom_bond_distance
_geom_bond_publ_flag
N C 4 1.481(2) yes
N C 9_666 1.481(2) no
N C 3_655 1.481(2) no
N C 10_656 1.481(2) no
C N 9_666 1.481(2) no
Cl O1 . 1.399(3) yes
Cl O2 . 1.398(3) yes
Cl O3 . 1.397(3) yes
